data_7015651
loop_
_publ_author_name
'Tricas, Hugo'
'Colon, Marta'
'Ellis, David'
'Macgregor, Stuart A.'
'McKay, David'
'Rosair, Georgina M.'
'Welch, Alan J.'
'Glukhov, Ivan V.'
'Rossi, Fulvio'
'Laschi, Franco'
'Zanello, Piero'

_publ_section_title
;
 Spectroscopic, structural, computational and (spectro)electrochemical
 studies of icosahedral carboranes bearing fluorinated aryl groups.
;
_journal_issue 16
_journal_name_full 'Dalton transactions (Cambridge, England : 2003)'
_journal_page_first 4200
_journal_page_last 4211
_journal_paper_doi 10.1039/c0dt01798a
_journal_volume 40
_journal_year 2011
_chemical_formula_moiety 'C15 H15 B10 F7'
_chemical_formula_sum 'C15 H15 B10 F7'
_chemical_formula_weight 436.37
_chemical_name_common x82839
_space_group_IT_number 2
_symmetry_cell_setting triclinic
_symmetry_space_group_name_Hall '-P 1'
_symmetry_space_group_name_H-M 'P -1'
_atom_sites_solution_hydrogens geom
_atom_sites_solution_primary direct
_atom_sites_solution_secondary difmap
_audit_creation_method SHELXL-97
_cell_angle_alpha 101.887(5)
_cell_angle_beta 98.662(5)
_cell_angle_gamma 91.230(5)
_cell_formula_units_Z 2
_cell_length_a 7.1669(11)
_cell_length_b 10.7348(15)
_cell_length_c 13.205(2)
_cell_measurement_reflns_used 42
_cell_measurement_temperature 100(2)
_cell_measurement_theta_max 19.13
_cell_measurement_theta_min 3.38
_cell_volume 981.4(3)
_computing_cell_refinement 'Bruker SAINT'
_computing_data_collection 'Bruker APEX2'
_computing_data_reduction 'Bruker SAINT'
_computing_molecular_graphics 'Bruker SHELXTL'
_computing_publication_material 'Bruker SHELXTL'
_computing_structure_refinement 'SHELXL-97 (Sheldrick, 2008)'
_computing_structure_solution 'SHELXS-97 (Sheldrick, 2008)'
_diffrn_ambient_temperature 100(2)
_diffrn_measured_fraction_theta_full 0.958
_diffrn_measured_fraction_theta_max 0.926
_diffrn_measurement_device_type 'Bruker APEX-II CCD'
_diffrn_measurement_method '\f and \w scans'
_diffrn_radiation_monochromator graphite
_diffrn_radiation_source 'fine-focus sealed tube'
_diffrn_radiation_type MoK\a
_diffrn_radiation_wavelength 0.71073
_diffrn_reflns_av_R_equivalents 0.0000
_diffrn_reflns_av_sigmaI/netI 0.0480
_diffrn_reflns_limit_h_max 9
_diffrn_reflns_limit_h_min -9
_diffrn_reflns_limit_k_max 13
_diffrn_reflns_limit_k_min -13
_diffrn_reflns_limit_l_max 17
_diffrn_reflns_limit_l_min 0
_diffrn_reflns_number 4547
_diffrn_reflns_theta_full 25.00
_diffrn_reflns_theta_max 28.33
_diffrn_reflns_theta_min 2.24
_exptl_absorpt_coefficient_mu 0.124
_exptl_absorpt_correction_T_max 0.9780
_exptl_absorpt_correction_T_min 0.5777
_exptl_absorpt_correction_type multi-scan
_exptl_absorpt_process_details 'TWINABS (Sheldrick, 2008)'
_exptl_crystal_colour colourless
_exptl_crystal_density_diffrn 1.477
_exptl_crystal_density_method 'not measured'
_exptl_crystal_description PLATE
_exptl_crystal_F_000 436
_exptl_crystal_size_max 0.78
_exptl_crystal_size_mid 0.34
_exptl_crystal_size_min 0.18
_refine_diff_density_max 0.688
_refine_diff_density_min -0.561
_refine_diff_density_rms 0.065
_refine_ls_extinction_method none
_refine_ls_goodness_of_fit_ref 1.028
_refine_ls_hydrogen_treatment constr
_refine_ls_matrix_type full
_refine_ls_number_parameters 339
_refine_ls_number_reflns 4547
_refine_ls_number_restraints 6
_refine_ls_restrained_S_all 1.027
_refine_ls_R_factor_all 0.1034
_refine_ls_R_factor_gt 0.0614
_refine_ls_shift/su_max 0.000
_refine_ls_shift/su_mean 0.000
_refine_ls_structure_factor_coef Fsqd
_refine_ls_weighting_details 'calc w=1/[\s^2^(Fo^2^)+(0.0550P)^2^+1.4809P] where P=(Fo^2^+2Fc^2^)/3'
_refine_ls_weighting_scheme calc
_refine_ls_wR_factor_gt 0.1414
_refine_ls_wR_factor_ref 0.1662
_reflns_number_gt 3008
_reflns_number_total 4547
_reflns_threshold_expression >2sigma(I)
_cod_data_source_file c0dt01798a.txt
_cod_data_source_block x82696
_cod_original_cell_volume 981.3(3)
_cod_original_sg_symbol_H-M P-1
_cod_database_code 7015651

loop_
_symmetry_equiv_pos_as_xyz
'x, y, z'
'-x, -y, -z'

loop_
_atom_site_label
_atom_site_type_symbol
_atom_site_fract_x
_atom_site_fract_y
_atom_site_fract_z
_atom_site_U_iso_or_equiv
_atom_site_adp_type
_atom_site_occupancy
_atom_site_symmetry_multiplicity
_atom_site_calc_flag
_atom_site_refinement_flags
_atom_site_disorder_assembly
_atom_site_disorder_group
C1 C 0.6930(4) 0.6283(3) 0.6944(2) 0.0250(6) Uani 1 1 d . A .
C2 C 0.7610(5) 0.7056(3) 0.8230(2) 0.0405(9) Uani 1 1 d . . .
B3 B 0.5248(5) 0.6635(4) 0.7764(3) 0.0347(8) Uani 1 1 d . A .
H3 H 0.4153 0.7349 0.7670 0.042 Uiso 1 1 calc R . .
B4 B 0.5187(5) 0.5147(3) 0.6866(3) 0.0258(7) Uani 1 1 d . . .
H4 H 0.4031 0.4862 0.6177 0.031 Uiso 1 1 calc R A .
B5 B 0.7548(5) 0.4732(3) 0.6786(3) 0.0290(7) Uani 1 1 d . A .
H5 H 0.7958 0.4175 0.6045 0.035 Uiso 1 1 calc R . .
B6 B 0.9070(5) 0.5961(4) 0.7638(3) 0.0403(9) Uani 1 1 d . A .
H6 H 1.0484 0.6229 0.7458 0.048 Uiso 1 1 calc R . .
B7 B 0.6317(7) 0.6431(4) 0.9009(3) 0.0492(12) Uani 1 1 d . A .
H7 H 0.5919 0.7005 0.9747 0.059 Uiso 1 1 calc R . .
B8 B 0.4774(5) 0.5208(4) 0.8165(3) 0.0372(9) Uani 1 1 d . A .
H8 H 0.3343 0.4961 0.8335 0.045 Uiso 1 1 calc R . .
B9 B 0.6230(5) 0.4029(3) 0.7573(3) 0.0299(7) Uani 1 1 d . A .
H9 H 0.5774 0.2991 0.7353 0.036 Uiso 1 1 calc R . .
B10 B 0.8621(5) 0.4550(3) 0.8054(3) 0.0354(8) Uani 1 1 d . . .
H10 H 0.9753 0.3863 0.8157 0.043 Uiso 1 1 calc R A .
B11 B 0.8670(7) 0.6020(4) 0.8934(3) 0.0493(12) Uani 1 1 d . A .
H11 H 0.9830 0.6319 0.9618 0.059 Uiso 1 1 calc R . .
B12 B 0.6891(6) 0.4812(3) 0.8904(3) 0.0352(8) Uani 1 1 d . A .
H12 H 0.6856 0.4300 0.9560 0.042 Uiso 1 1 calc R . .
C11 C 0.7015(4) 0.6992(2) 0.6074(2) 0.0238(6) Uani 1 1 d . . .
C12 C 0.5463(3) 0.7612(3) 0.5664(2) 0.0216(6) Uani 1 1 d . A .
F12 F 0.3796(2) 0.75581(16) 0.59913(13) 0.0270(4) Uani 1 1 d . . .
C13 C 0.5529(4) 0.8261(3) 0.4867(2) 0.0221(6) Uani 1 1 d . . .
F13 F 0.3954(2) 0.88085(16) 0.45402(12) 0.0265(4) Uani 1 1 d . A .
C14 C 0.7141(4) 0.8350(3) 0.4426(2) 0.0247(6) Uani 1 1 d . A .
C15 C 0.8661(4) 0.7702(3) 0.4796(3) 0.0313(7) Uani 1 1 d . . .
F15 F 1.0245(2) 0.77105(18) 0.43746(17) 0.0437(5) Uani 1 1 d . A .
C16 C 0.8587(4) 0.7032(3) 0.5568(3) 0.0320(7) Uani 1 1 d . A .
F16 F 1.0123(2) 0.63858(19) 0.57919(18) 0.0482(6) Uani 1 1 d . . .
C17 C 0.7344(4) 0.9034(3) 0.3562(2) 0.0300(6) Uani 1 1 d . . .
F17 F 0.7685(3) 0.82235(18) 0.27029(16) 0.0443(5) Uani 1 1 d . A .
F18 F 0.5809(2) 0.96311(17) 0.32765(14) 0.0352(4) Uani 1 1 d . A .
F19 F 0.8784(2) 0.99144(17) 0.38471(16) 0.0403(5) Uani 1 1 d . A .
C21 C 0.8430(8) 0.8431(5) 0.8382(3) 0.0303(10) Uani 0.797(5) 1 d P A -1
C22 C 0.7198(7) 0.9413(4) 0.8329(3) 0.0446(12) Uani 0.797(5) 1 d P A -1
H22 H 0.5873 0.9221 0.8164 0.053 Uiso 0.797(5) 1 calc PR A -1
C23 C 0.7900(11) 1.0676(4) 0.8516(4) 0.0570(17) Uani 0.797(5) 1 d P A -1
H23 H 0.7053 1.1339 0.8477 0.068 Uiso 0.797(5) 1 calc PR A -1
C24 C 0.9824(10) 1.0963(5) 0.8759(3) 0.0505(15) Uani 0.797(5) 1 d P A -1
H24 H 1.0307 1.1821 0.8882 0.061 Uiso 0.797(5) 1 calc PR A -1
C25 C 1.1029(8) 0.9998(4) 0.8821(3) 0.0467(13) Uani 0.797(5) 1 d P A -1
H25 H 1.2351 1.0197 0.9001 0.056 Uiso 0.797(5) 1 calc PR A -1
C26 C 1.0353(7) 0.8737(4) 0.8627(3) 0.0357(10) Uani 0.797(5) 1 d P A -1
H26 H 1.1214 0.8081 0.8662 0.043 Uiso 0.797(5) 1 calc PR A -1
C21A C 0.740(2) 0.8489(13) 0.8701(11) 0.022(3) Uani 0.203(5) 1 d P A -2
C22A C 0.603(2) 0.9193(14) 0.9257(13) 0.032(4) Uani 0.203(5) 1 d P A -2
H22A H 0.4992 0.8763 0.9437 0.039 Uiso 0.203(5) 1 calc PR A -2
C23A C 0.625(2) 1.0484(16) 0.9512(14) 0.040(4) Uani 0.203(5) 1 d P A -2
H23A H 0.5375 1.0943 0.9895 0.048 Uiso 0.203(5) 1 calc PR A -2
C24A C 0.769(2) 1.1168(15) 0.9247(13) 0.037(4) Uani 0.203(5) 1 d P A -2
H24A H 0.7767 1.2073 0.9421 0.044 Uiso 0.203(5) 1 calc PR A -2
C25A C 0.896(3) 1.053(2) 0.8740(15) 0.032(4) Uani 0.203(5) 1 d PU A -2
H25A H 0.9968 1.0993 0.8567 0.038 Uiso 0.203(5) 1 calc PR A -2
C26A C 0.887(2) 0.914(2) 0.8439(11) 0.029(4) Uani 0.203(5) 1 d P A -2
H26A H 0.9794 0.8697 0.8076 0.035 Uiso 0.203(5) 1 calc PR A -2

loop_
_atom_site_aniso_label
_atom_site_aniso_U_11
_atom_site_aniso_U_22
_atom_site_aniso_U_33
_atom_site_aniso_U_23
_atom_site_aniso_U_13
_atom_site_aniso_U_12
C1 0.0212(13) 0.0161(14) 0.0338(15) 0.0030(11) -0.0048(11) 0.0040(10)
C2 0.057(2) 0.0151(15) 0.0368(17) 0.0013(12) -0.0259(15) 0.0051(14)
B3 0.047(2) 0.035(2) 0.0214(16) 0.0030(13) 0.0036(14) 0.0214(16)
B4 0.0255(16) 0.0228(17) 0.0273(16) 0.0031(12) 0.0016(13) 0.0003(12)
B5 0.0298(17) 0.0170(16) 0.0420(19) 0.0077(13) 0.0080(14) 0.0093(13)
B6 0.0271(18) 0.029(2) 0.062(3) 0.0202(17) -0.0154(17) 0.0010(14)
B7 0.082(3) 0.037(2) 0.0245(18) 0.0028(15) -0.0037(19) 0.029(2)
B8 0.037(2) 0.050(2) 0.0293(18) 0.0164(16) 0.0072(15) 0.0137(17)
B9 0.0371(19) 0.0187(17) 0.0317(18) 0.0050(13) -0.0006(14) -0.0011(13)
B10 0.0295(18) 0.0207(18) 0.055(2) 0.0143(15) -0.0068(16) 0.0049(13)
B11 0.066(3) 0.021(2) 0.048(2) 0.0094(16) -0.032(2) 0.0033(17)
B12 0.049(2) 0.0244(19) 0.0289(17) 0.0053(13) -0.0043(15) 0.0109(15)
C11 0.0185(13) 0.0148(14) 0.0361(16) 0.0048(11) -0.0016(11) 0.0019(10)
C12 0.0146(12) 0.0200(14) 0.0282(14) 0.0031(10) -0.0003(10) 0.0007(10)
F12 0.0174(8) 0.0345(10) 0.0330(9) 0.0146(7) 0.0056(6) 0.0070(6)
C13 0.0165(12) 0.0206(14) 0.0273(14) 0.0030(11) 0.0001(10) 0.0022(10)
F13 0.0168(7) 0.0327(10) 0.0332(9) 0.0150(7) 0.0020(6) 0.0065(6)
C14 0.0211(13) 0.0162(14) 0.0379(16) 0.0055(11) 0.0081(11) 0.0007(10)
C15 0.0187(13) 0.0192(15) 0.057(2) 0.0054(13) 0.0108(13) 0.0001(11)
F15 0.0208(9) 0.0325(11) 0.0864(15) 0.0213(10) 0.0232(9) 0.0077(7)
C16 0.0166(13) 0.0192(15) 0.060(2) 0.0110(13) 0.0021(13) 0.0054(11)
F16 0.0212(9) 0.0427(12) 0.0909(16) 0.0340(11) 0.0113(9) 0.0165(8)
C17 0.0258(15) 0.0213(15) 0.0433(17) 0.0029(12) 0.0131(13) -0.0019(11)
F17 0.0579(13) 0.0286(11) 0.0512(12) 0.0030(8) 0.0324(10) -0.0034(9)
F18 0.0349(10) 0.0367(11) 0.0392(10) 0.0167(8) 0.0096(8) 0.0050(8)
F19 0.0321(10) 0.0252(10) 0.0660(13) 0.0131(9) 0.0116(9) -0.0079(7)
C21 0.052(3) 0.018(2) 0.0163(19) 0.0009(16) -0.0032(19) 0.001(2)
C22 0.067(3) 0.023(2) 0.035(2) -0.0007(16) -0.015(2) 0.011(2)
C23 0.110(5) 0.016(2) 0.034(3) 0.0019(18) -0.021(3) 0.010(3)
C24 0.108(5) 0.021(3) 0.019(2) 0.0018(16) 0.005(3) -0.012(3)
C25 0.081(4) 0.030(3) 0.025(2) 0.0011(16) 0.007(2) -0.020(2)
C26 0.055(3) 0.027(2) 0.0213(18) 0.0026(15) -0.0008(17) -0.0068(18)
C21A 0.033(8) 0.015(7) 0.016(7) 0.000(5) -0.002(6) 0.006(6)
C22A 0.022(7) 0.023(8) 0.048(9) -0.004(6) 0.009(6) 0.000(5)
C23A 0.036(9) 0.033(10) 0.048(10) 0.000(7) 0.008(7) 0.003(7)
C24A 0.048(10) 0.023(8) 0.031(9) -0.002(7) -0.010(7) 0.005(7)
C25A 0.037(8) 0.030(8) 0.034(8) 0.019(6) 0.007(6) -0.012(6)
C26A 0.036(10) 0.029(10) 0.021(7) 0.003(7) 0.005(6) -0.014(8)

loop_
_atom_type_symbol
_atom_type_description
_atom_type_scat_dispersion_real
_atom_type_scat_dispersion_imag
_atom_type_scat_source
C C 0.0033 0.0016 'International Tables Vol C Tables 4.2.6.8 and 6.1.1.4'
H H 0.0000 0.0000 'International Tables Vol C Tables 4.2.6.8 and 6.1.1.4'
B B 0.0013 0.0007 'International Tables Vol C Tables 4.2.6.8 and 6.1.1.4'
F F 0.0171 0.0103 'International Tables Vol C Tables 4.2.6.8 and 6.1.1.4'

loop_
_geom_angle_atom_site_label_1
_geom_angle_atom_site_label_2
_geom_angle_atom_site_label_3
_geom_angle
_geom_angle_site_symmetry_1
_geom_angle_site_symmetry_3
_geom_angle_publ_flag
C11 C1 B4 121.7(2) . . ?
C11 C1 B5 119.9(2) . . ?
B4 C1 B5 62.54(19) . . ?
C11 C1 C2 119.9(2) . . ?
B4 C1 C2 109.8(2) . . ?
B5 C1 C2 109.7(2) . . ?
C11 C1 B3 119.9(2) . . ?
B4 C1 B3 62.2(2) . . ?
B5 C1 B3 113.0(2) . . ?
C2 C1 B3 60.0(2) . . ?
C11 C1 B6 117.5(3) . . ?
B4 C1 B6 112.6(2) . . ?
B5 C1 B6 61.84(19) . . ?
C2 C1 B6 60.1(2) . . ?
B3 C1 B6 111.1(2) . . ?
C21 C2 C21A 33.8(6) . . ?
C21 C2 B7 128.6(3) . . ?
C21A C2 B7 97.7(7) . . ?
C21 C2 B11 121.1(3) . . ?
C21A C2 B11 123.7(5) . . ?
B7 C2 B11 62.1(3) . . ?
C21 C2 C1 114.8(3) . . ?
C21A C2 C1 126.6(5) . . ?
B7 C2 C1 109.5(2) . . ?
B11 C2 C1 109.6(2) . . ?
C21 C2 B3 122.1(3) . . ?
C21A C2 B3 98.0(6) . . ?
B7 C2 B3 61.8(2) . . ?
B11 C2 B3 112.5(3) . . ?
C1 C2 B3 60.40(17) . . ?
C21 C2 B6 111.4(3) . . ?
C21A C2 B6 144.9(8) . . ?
B7 C2 B6 112.3(3) . . ?
B11 C2 B6 61.6(2) . . ?
C1 C2 B6 60.61(19) . . ?
B3 C2 B6 111.8(2) . . ?
C2 B3 C1 59.57(19) . . ?
C2 B3 B8 106.1(2) . . ?
C1 B3 B8 105.5(2) . . ?
C2 B3 B7 58.5(2) . . ?
C1 B3 B7 106.2(3) . . ?
B8 B3 B7 60.5(2) . . ?
C2 B3 B4 106.1(2) . . ?
C1 B3 B4 58.03(17) . . ?
B8 B3 B4 60.1(2) . . ?
B7 B3 B4 108.1(3) . . ?
C2 B3 H3 123.2 . . ?
C1 B3 H3 123.5 . . ?
B8 B3 H3 122.4 . . ?
B7 B3 H3 121.9 . . ?
B4 B3 H3 122.3 . . ?
C1 B4 B8 106.5(2) . . ?
C1 B4 B5 58.92(17) . . ?
B8 B4 B5 108.6(2) . . ?
C1 B4 B3 59.7(2) . . ?
B8 B4 B3 59.6(2) . . ?
B5 B4 B3 108.1(2) . . ?
C1 B4 B9 105.6(2) . . ?
B8 B4 B9 60.5(2) . . ?
B5 B4 B9 59.77(19) . . ?
B3 B4 B9 107.6(2) . . ?
C1 B4 H4 123.5 . . ?
B8 B4 H4 121.7 . . ?
B5 B4 H4 121.5 . . ?
B3 B4 H4 121.7 . . ?
B9 B4 H4 122.4 . . ?
C1 B5 B9 105.7(2) . . ?
C1 B5 B4 58.55(17) . . ?
B9 B5 B4 60.26(19) . . ?
C1 B5 B6 59.99(18) . . ?
B9 B5 B6 107.3(3) . . ?
B4 B5 B6 107.9(2) . . ?
C1 B5 B10 105.7(2) . . ?
B9 B5 B10 59.8(2) . . ?
B4 B5 B10 107.7(2) . . ?
B6 B5 B10 59.0(2) . . ?
C1 B5 H5 123.6 . . ?
B9 B5 H5 122.3 . . ?
B4 B5 H5 121.7 . . ?
B6 B5 H5 121.8 . . ?
B10 B5 H5 122.6 . . ?
C2 B6 C1 59.30(17) . . ?
C2 B6 B10 105.4(3) . . ?
C1 B6 B10 105.6(3) . . ?
C2 B6 B11 58.5(2) . . ?
C1 B6 B11 106.1(3) . . ?
B10 B6 B11 59.8(2) . . ?
C2 B6 B5 106.1(2) . . ?
C1 B6 B5 58.17(17) . . ?
B10 B6 B5 60.8(2) . . ?
B11 B6 B5 108.4(3) . . ?
C2 B6 H6 123.5 . . ?
C1 B6 H6 123.5 . . ?
B10 B6 H6 122.7 . . ?
B11 B6 H6 122.0 . . ?
B5 B6 H6 121.8 . . ?
C2 B7 B11 59.1(2) . . ?
C2 B7 B3 59.7(2) . . ?
B11 B7 B3 108.3(3) . . ?
C2 B7 B8 106.4(3) . . ?
B11 B7 B8 108.6(3) . . ?
B3 B7 B8 59.7(2) . . ?
C2 B7 B12 106.9(3) . . ?
B11 B7 B12 60.7(2) . . ?
B3 B7 B12 108.5(3) . . ?
B8 B7 B12 60.3(2) . . ?
C2 B7 H7 123.2 . . ?
B11 B7 H7 121.3 . . ?
B3 B7 H7 121.5 . . ?
B8 B7 H7 122.0 . . ?
B12 B7 H7 121.5 . . ?
B3 B8 B4 60.4(2) . . ?
B3 B8 B7 59.8(2) . . ?
B4 B8 B7 107.8(3) . . ?
B3 B8 B12 108.2(3) . . ?
B4 B8 B12 108.0(3) . . ?
B7 B8 B12 59.9(2) . . ?
B3 B8 B9 107.8(3) . . ?
B4 B8 B9 59.90(19) . . ?
B7 B8 B9 106.9(3) . . ?
B12 B8 B9 59.47(19) . . ?
B3 B8 H8 121.5 . . ?
B4 B8 H8 121.5 . . ?
B7 B8 H8 122.2 . . ?
B12 B8 H8 121.7 . . ?
B9 B8 H8 122.4 . . ?
B5 B9 B10 60.5(2) . . ?
B5 B9 B12 109.3(3) . . ?
B10 B9 B12 60.4(2) . . ?
B5 B9 B4 59.97(18) . . ?
B10 B9 B4 108.1(2) . . ?
B12 B9 B4 108.3(2) . . ?
B5 B9 B8 108.0(2) . . ?
B10 B9 B8 107.9(3) . . ?
B12 B9 B8 60.2(2) . . ?
B4 B9 B8 59.58(19) . . ?
B5 B9 H9 121.2 . . ?
B10 B9 H9 121.5 . . ?
B12 B9 H9 121.0 . . ?
B4 B9 H9 121.9 . . ?
B8 B9 H9 122.0 . . ?
B11 B10 B6 60.5(2) . . ?
B11 B10 B9 108.4(3) . . ?
B6 B10 B9 108.1(2) . . ?
B11 B10 B12 60.8(2) . . ?
B6 B10 B12 109.2(3) . . ?
B9 B10 B12 59.8(2) . . ?
B11 B10 B5 108.6(2) . . ?
B6 B10 B5 60.2(2) . . ?
B9 B10 B5 59.67(19) . . ?
B12 B10 B5 108.2(2) . . ?
B11 B10 H10 121.1 . . ?
B6 B10 H10 121.2 . . ?
B9 B10 H10 122.0 . . ?
B12 B10 H10 121.2 . . ?
B5 B10 H10 121.7 . . ?
C2 B11 B10 106.4(3) . . ?
C2 B11 B7 58.8(2) . . ?
B10 B11 B7 108.2(3) . . ?
C2 B11 B6 59.8(2) . . ?
B10 B11 B6 59.8(2) . . ?
B7 B11 B6 108.1(2) . . ?
C2 B11 B12 106.1(3) . . ?
B10 B11 B12 60.4(2) . . ?
B7 B11 B12 60.0(2) . . ?
B6 B11 B12 108.3(3) . . ?
C2 B11 H11 123.4 . . ?
B10 B11 H11 121.9 . . ?
B7 B11 H11 121.7 . . ?
B6 B11 H11 121.4 . . ?
B12 B11 H11 121.9 . . ?
B9 B12 B7 107.5(2) . . ?
B9 B12 B10 59.7(2) . . ?
B7 B12 B10 106.3(3) . . ?
B9 B12 B8 60.3(2) . . ?
B7 B12 B8 59.8(2) . . ?
B10 B12 B8 107.5(3) . . ?
B9 B12 B11 106.7(3) . . ?
B7 B12 B11 59.3(2) . . ?
B10 B12 B11 58.8(2) . . ?
B8 B12 B11 107.1(3) . . ?
B9 B12 H12 121.9 . . ?
B7 B12 H12 122.4 . . ?
B10 B12 H12 122.6 . . ?
B8 B12 H12 121.7 . . ?
B11 B12 H12 122.8 . . ?
C16 C11 C12 114.1(3) . . ?
C16 C11 C1 123.5(2) . . ?
C12 C11 C1 122.3(2) . . ?
F12 C12 C13 115.7(2) . . ?
F12 C12 C11 121.6(3) . . ?
C13 C12 C11 122.6(3) . . ?
F13 C13 C14 121.1(3) . . ?
F13 C13 C12 117.0(2) . . ?
C14 C13 C12 121.9(2) . . ?
C13 C14 C15 116.1(3) . . ?
C13 C14 C17 125.6(2) . . ?
C15 C14 C17 118.3(3) . . ?
F15 C15 C16 118.7(3) . . ?
F15 C15 C14 119.1(3) . . ?
C16 C15 C14 122.2(3) . . ?
F16 C16 C15 115.1(3) . . ?
F16 C16 C11 121.9(3) . . ?
C15 C16 C11 123.0(2) . . ?
F18 C17 F17 106.8(3) . . ?
F18 C17 F19 106.9(2) . . ?
F17 C17 F19 107.3(2) . . ?
F18 C17 C14 113.1(2) . . ?
F17 C17 C14 111.1(2) . . ?
F19 C17 C14 111.3(3) . . ?
C26 C21 C22 118.7(5) . . ?
C26 C21 C2 122.0(4) . . ?
C22 C21 C2 119.2(5) . . ?
C23 C22 C21 120.4(6) . . ?
C23 C22 H22 119.8 . . ?
C21 C22 H22 119.8 . . ?
C24 C23 C22 120.1(5) . . ?
C24 C23 H23 119.9 . . ?
C22 C23 H23 119.9 . . ?
C25 C24 C23 119.4(5) . . ?
C25 C24 H24 120.3 . . ?
C23 C24 H24 120.3 . . ?
C24 C25 C26 121.2(5) . . ?
C24 C25 H25 119.4 . . ?
C26 C25 H25 119.4 . . ?
C21 C26 C25 120.3(5) . . ?
C21 C26 H26 119.9 . . ?
C25 C26 H26 119.9 . . ?
C26A C21A C22A 119.7(14) . . ?
C26A C21A C2 105.7(15) . . ?
C22A C21A C2 134.5(14) . . ?
C23A C22A C21A 118.1(14) . . ?
C23A C22A H22A 120.9 . . ?
C21A C22A H22A 120.9 . . ?
C22A C23A C24A 123.8(15) . . ?
C22A C23A H23A 118.1 . . ?
C24A C23A H23A 118.1 . . ?
C25A C24A C23A 118.4(17) . . ?
C25A C24A H24A 120.8 . . ?
C23A C24A H24A 120.8 . . ?
C24A C25A C26A 122.6(17) . . ?
C24A C25A H25A 118.7 . . ?
C26A C25A H25A 118.7 . . ?
C21A C26A C25A 117.3(16) . . ?
C21A C26A H26A 121.3 . . ?
C25A C26A H26A 121.3 . . ?

loop_
_geom_bond_atom_site_label_1
_geom_bond_atom_site_label_2
_geom_bond_distance
_geom_bond_site_symmetry_2
_geom_bond_publ_flag
C1 C11 1.511(4) . ?
C1 B4 1.704(4) . ?
C1 B5 1.711(4) . ?
C1 C2 1.721(4) . ?
C1 B3 1.735(5) . ?
C1 B6 1.744(4) . ?
C2 C21 1.539(6) . ?
C2 C21A 1.554(14) . ?
C2 B7 1.707(6) . ?
C2 B11 1.712(5) . ?
C2 B3 1.729(5) . ?
C2 B6 1.735(5) . ?
B3 B8 1.763(6) . ?
B3 B7 1.765(5) . ?
B3 B4 1.777(5) . ?
B3 H3 1.1200 . ?
B4 B8 1.772(5) . ?
B4 B5 1.772(5) . ?
B4 B9 1.777(5) . ?
B4 H4 1.1200 . ?
B5 B9 1.769(5) . ?
B5 B6 1.775(5) . ?
B5 B10 1.784(5) . ?
B5 H5 1.1200 . ?
B6 B10 1.753(5) . ?
B6 B11 1.766(7) . ?
B6 H6 1.1200 . ?
B7 B11 1.764(7) . ?
B7 B8 1.776(6) . ?
B7 B12 1.777(5) . ?
B7 H7 1.1200 . ?
B8 B12 1.786(5) . ?
B8 B9 1.788(5) . ?
B8 H8 1.1200 . ?
B9 B10 1.771(5) . ?
B9 B12 1.773(5) . ?
B9 H9 1.1200 . ?
B10 B11 1.753(6) . ?
B10 B12 1.783(6) . ?
B10 H10 1.1200 . ?
B11 B12 1.789(6) . ?
B11 H11 1.1200 . ?
B12 H12 1.1200 . ?
C11 C16 1.397(4) . ?
C11 C12 1.404(4) . ?
C12 F12 1.334(3) . ?
C12 C13 1.383(4) . ?
C13 F13 1.339(3) . ?
C13 C14 1.379(4) . ?
C14 C15 1.386(4) . ?
C14 C17 1.501(4) . ?
C15 F15 1.338(3) . ?
C15 C16 1.370(5) . ?
C16 F16 1.342(3) . ?
C17 F18 1.330(3) . ?
C17 F17 1.338(3) . ?
C17 F19 1.339(3) . ?
C21 C26 1.384(7) . ?
C21 C22 1.396(6) . ?
C22 C23 1.395(7) . ?
C22 H22 0.9500 . ?
C23 C24 1.381(9) . ?
C23 H23 0.9500 . ?
C24 C25 1.370(8) . ?
C24 H24 0.9500 . ?
C25 C26 1.388(6) . ?
C25 H25 0.9500 . ?
C26 H26 0.9500 . ?
C21A C26A 1.38(2) . ?
C21A C22A 1.45(2) . ?
C22A C23A 1.36(2) . ?
C22A H22A 0.9500 . ?
C23A C24A 1.38(2) . ?
C23A H23A 0.9500 . ?
C24A C25A 1.33(3) . ?
C24A H24A 0.9500 . ?
C25A C26A 1.46(3) . ?
C25A H25A 0.9500 . ?
C26A H26A 0.9500 . ?

loop_
_geom_torsion_atom_site_label_1
_geom_torsion_atom_site_label_2
_geom_torsion_atom_site_label_3
_geom_torsion_atom_site_label_4
_geom_torsion
_geom_torsion_site_symmetry_1
_geom_torsion_site_symmetry_2
_geom_torsion_site_symmetry_3
_geom_torsion_site_symmetry_4
_geom_torsion_publ_flag
C11 C1 C2 C21 -4.9(4) . . . . ?
B4 C1 C2 C21 -153.2(3) . . . . ?
B5 C1 C2 C21 139.9(3) . . . . ?
B3 C1 C2 C21 -114.3(3) . . . . ?
B6 C1 C2 C21 101.6(4) . . . . ?
C11 C1 C2 C21A 32.3(10) . . . . ?
B4 C1 C2 C21A -116.0(9) . . . . ?
B5 C1 C2 C21A 177.1(9) . . . . ?
B3 C1 C2 C21A -77.2(9) . . . . ?
B6 C1 C2 C21A 138.7(9) . . . . ?
C11 C1 C2 B7 148.4(2) . . . . ?
B4 C1 C2 B7 0.1(3) . . . . ?
B5 C1 C2 B7 -66.8(3) . . . . ?
B3 C1 C2 B7 39.0(2) . . . . ?
B6 C1 C2 B7 -105.2(3) . . . . ?
C11 C1 C2 B11 -145.2(3) . . . . ?
B4 C1 C2 B11 66.5(3) . . . . ?
B5 C1 C2 B11 -0.4(4) . . . . ?
B3 C1 C2 B11 105.4(3) . . . . ?
B6 C1 C2 B11 -38.8(3) . . . . ?
C11 C1 C2 B3 109.4(3) . . . . ?
B4 C1 C2 B3 -38.9(2) . . . . ?
B5 C1 C2 B3 -105.8(3) . . . . ?
B6 C1 C2 B3 -144.1(3) . . . . ?
C11 C1 C2 B6 -106.4(3) . . . . ?
B4 C1 C2 B6 105.3(3) . . . . ?
B5 C1 C2 B6 38.4(2) . . . . ?
B3 C1 C2 B6 144.1(3) . . . . ?
C21 C2 B3 C1 102.3(4) . . . . ?
C21A C2 B3 C1 127.8(6) . . . . ?
B7 C2 B3 C1 -137.7(2) . . . . ?
B11 C2 B3 C1 -100.5(3) . . . . ?
B6 C2 B3 C1 -33.4(2) . . . . ?
C21 C2 B3 B8 -158.8(3) . . . . ?
C21A C2 B3 B8 -133.3(6) . . . . ?
B7 C2 B3 B8 -38.9(2) . . . . ?
B11 C2 B3 B8 -1.7(4) . . . . ?
C1 C2 B3 B8 98.9(2) . . . . ?
B6 C2 B3 B8 65.5(3) . . . . ?
C21 C2 B3 B7 -119.9(4) . . . . ?
C21A C2 B3 B7 -94.5(6) . . . . ?
B11 C2 B3 B7 37.2(3) . . . . ?
C1 C2 B3 B7 137.7(2) . . . . ?
B6 C2 B3 B7 104.4(3) . . . . ?
C21 C2 B3 B4 138.4(3) . . . . ?
C21A C2 B3 B4 163.9(6) . . . . ?
B7 C2 B3 B4 -101.6(3) . . . . ?
B11 C2 B3 B4 -64.4(3) . . . . ?
C1 C2 B3 B4 36.1(2) . . . . ?
B6 C2 B3 B4 2.7(3) . . . . ?
C11 C1 B3 C2 -109.4(3) . . . . ?
B4 C1 B3 C2 138.1(2) . . . . ?
B5 C1 B3 C2 100.3(2) . . . . ?
B6 C1 B3 C2 33.0(2) . . . . ?
C11 C1 B3 B8 150.8(2) . . . . ?
B4 C1 B3 B8 38.4(2) . . . . ?
B5 C1 B3 B8 0.5(3) . . . . ?
C2 C1 B3 B8 -99.8(2) . . . . ?
B6 C1 B3 B8 -66.8(3) . . . . ?
C11 C1 B3 B7 -146.1(3) . . . . ?
B4 C1 B3 B7 101.5(3) . . . . ?
B5 C1 B3 B7 63.6(3) . . . . ?
C2 C1 B3 B7 -36.7(2) . . . . ?
B6 C1 B3 B7 -3.7(3) . . . . ?
C11 C1 B3 B4 112.4(3) . . . . ?
B5 C1 B3 B4 -37.9(2) . . . . ?
C2 C1 B3 B4 -138.1(2) . . . . ?
B6 C1 B3 B4 -105.2(3) . . . . ?
C11 C1 B4 B8 -148.1(2) . . . . ?
B5 C1 B4 B8 102.1(3) . . . . ?
C2 C1 B4 B8 -0.4(3) . . . . ?
B3 C1 B4 B8 -38.3(2) . . . . ?
B6 C1 B4 B8 64.4(3) . . . . ?
C11 C1 B4 B5 109.8(3) . . . . ?
C2 C1 B4 B5 -102.5(2) . . . . ?
B3 C1 B4 B5 -140.4(2) . . . . ?
B6 C1 B4 B5 -37.6(3) . . . . ?
C11 C1 B4 B3 -109.7(3) . . . . ?
B5 C1 B4 B3 140.4(2) . . . . ?
C2 C1 B4 B3 37.9(2) . . . . ?
B6 C1 B4 B3 102.8(3) . . . . ?
C11 C1 B4 B9 148.7(2) . . . . ?
B5 C1 B4 B9 38.8(2) . . . . ?
C2 C1 B4 B9 -63.7(3) . . . . ?
B3 C1 B4 B9 -101.6(2) . . . . ?
B6 C1 B4 B9 1.2(3) . . . . ?
C2 B3 B4 C1 -36.8(2) . . . . ?
B8 B3 B4 C1 -136.4(2) . . . . ?
B7 B3 B4 C1 -98.2(3) . . . . ?
C2 B3 B4 B8 99.6(3) . . . . ?
C1 B3 B4 B8 136.4(2) . . . . ?
B7 B3 B4 B8 38.2(3) . . . . ?
C2 B3 B4 B5 -1.8(3) . . . . ?
C1 B3 B4 B5 35.0(2) . . . . ?
B8 B3 B4 B5 -101.4(3) . . . . ?
B7 B3 B4 B5 -63.2(3) . . . . ?
C2 B3 B4 B9 61.4(3) . . . . ?
C1 B3 B4 B9 98.1(2) . . . . ?
B8 B3 B4 B9 -38.2(2) . . . . ?
B7 B3 B4 B9 -0.1(4) . . . . ?
C11 C1 B5 B9 -151.6(2) . . . . ?
B4 C1 B5 B9 -39.1(2) . . . . ?
C2 C1 B5 B9 63.5(3) . . . . ?
B3 C1 B5 B9 -1.3(3) . . . . ?
B6 C1 B5 B9 101.1(3) . . . . ?
C11 C1 B5 B4 -112.6(3) . . . . ?
C2 C1 B5 B4 102.6(3) . . . . ?
B3 C1 B5 B4 37.7(2) . . . . ?
B6 C1 B5 B4 140.2(3) . . . . ?
C11 C1 B5 B6 107.2(3) . . . . ?
B4 C1 B5 B6 -140.2(3) . . . . ?
C2 C1 B5 B6 -37.6(3) . . . . ?
B3 C1 B5 B6 -102.5(3) . . . . ?
C11 C1 B5 B10 146.0(2) . . . . ?
B4 C1 B5 B10 -101.4(3) . . . . ?
C2 C1 B5 B10 1.2(3) . . . . ?
B3 C1 B5 B10 -63.7(3) . . . . ?
B6 C1 B5 B10 38.8(3) . . . . ?
B8 B4 B5 C1 -98.5(3) . . . . ?
B3 B4 B5 C1 -35.4(2) . . . . ?
B9 B4 B5 C1 -135.7(2) . . . . ?
C1 B4 B5 B9 135.7(2) . . . . ?
B8 B4 B5 B9 37.2(2) . . . . ?
B3 B4 B5 B9 100.3(3) . . . . ?
C1 B4 B5 B6 35.6(2) . . . . ?
B8 B4 B5 B6 -62.9(3) . . . . ?
B3 B4 B5 B6 0.2(3) . . . . ?
B9 B4 B5 B6 -100.1(3) . . . . ?
C1 B4 B5 B10 97.9(3) . . . . ?
B8 B4 B5 B10 -0.6(3) . . . . ?
B3 B4 B5 B10 62.5(3) . . . . ?
B9 B4 B5 B10 -37.8(2) . . . . ?
C21 C2 B6 C1 -107.3(3) . . . . ?
C21A C2 B6 C1 -112.9(9) . . . . ?
B7 C2 B6 C1 100.6(3) . . . . ?
B11 C2 B6 C1 137.9(3) . . . . ?
B3 C2 B6 C1 33.3(2) . . . . ?
C21 C2 B6 B10 153.4(3) . . . . ?
C21A C2 B6 B10 147.8(9) . . . . ?
B7 C2 B6 B10 1.3(3) . . . . ?
B11 C2 B6 B10 38.7(3) . . . . ?
C1 C2 B6 B10 -99.3(3) . . . . ?
B3 C2 B6 B10 -66.0(3) . . . . ?
C21 C2 B6 B11 114.8(3) . . . . ?
C21A C2 B6 B11 109.2(10) . . . . ?
B7 C2 B6 B11 -37.3(3) . . . . ?
C1 C2 B6 B11 -137.9(3) . . . . ?
B3 C2 B6 B11 -104.7(3) . . . . ?
C21 C2 B6 B5 -143.2(3) . . . . ?
C21A C2 B6 B5 -148.8(9) . . . . ?
B7 C2 B6 B5 64.7(3) . . . . ?
B11 C2 B6 B5 102.0(3) . . . . ?
C1 C2 B6 B5 -35.9(2) . . . . ?
B3 C2 B6 B5 -2.6(4) . . . . ?
C11 C1 B6 C2 110.5(3) . . . . ?
B4 C1 B6 C2 -100.6(3) . . . . ?
B5 C1 B6 C2 -138.5(3) . . . . ?
B3 C1 B6 C2 -32.9(3) . . . . ?
C11 C1 B6 B10 -150.6(3) . . . . ?
B4 C1 B6 B10 -1.7(4) . . . . ?
B5 C1 B6 B10 -39.6(3) . . . . ?
C2 C1 B6 B10 98.9(3) . . . . ?
B3 C1 B6 B10 65.9(3) . . . . ?
C11 C1 B6 B11 147.0(3) . . . . ?
B4 C1 B6 B11 -64.1(3) . . . . ?
B5 C1 B6 B11 -102.0(3) . . . . ?
C2 C1 B6 B11 36.5(2) . . . . ?
B3 C1 B6 B11 3.6(3) . . . . ?
C11 C1 B6 B5 -111.0(3) . . . . ?
B4 C1 B6 B5 37.9(2) . . . . ?
C2 C1 B6 B5 138.5(3) . . . . ?
B3 C1 B6 B5 105.5(3) . . . . ?
C1 B5 B6 C2 36.4(2) . . . . ?
B9 B5 B6 C2 -62.1(3) . . . . ?
B4 B5 B6 C2 1.4(3) . . . . ?
B10 B5 B6 C2 -98.9(3) . . . . ?
B9 B5 B6 C1 -98.5(2) . . . . ?
B4 B5 B6 C1 -35.0(2) . . . . ?
B10 B5 B6 C1 -135.3(3) . . . . ?
C1 B5 B6 B10 135.3(3) . . . . ?
B9 B5 B6 B10 36.8(2) . . . . ?
B4 B5 B6 B10 100.3(3) . . . . ?
C1 B5 B6 B11 97.9(3) . . . . ?
B9 B5 B6 B11 -0.6(3) . . . . ?
B4 B5 B6 B11 62.9(3) . . . . ?
B10 B5 B6 B11 -37.3(2) . . . . ?
C21 C2 B7 B11 -109.0(4) . . . . ?
C21A C2 B7 B11 -124.2(6) . . . . ?
C1 C2 B7 B11 102.5(3) . . . . ?
B3 C2 B7 B11 140.8(3) . . . . ?
B6 C2 B7 B11 37.1(3) . . . . ?
C21 C2 B7 B3 110.2(4) . . . . ?
C21A C2 B7 B3 95.0(5) . . . . ?
B11 C2 B7 B3 -140.8(3) . . . . ?
C1 C2 B7 B3 -38.3(2) . . . . ?
B6 C2 B7 B3 -103.7(3) . . . . ?
C21 C2 B7 B8 148.8(3) . . . . ?
C21A C2 B7 B8 133.6(6) . . . . ?
B11 C2 B7 B8 -102.2(3) . . . . ?
C1 C2 B7 B8 0.3(3) . . . . ?
B3 C2 B7 B8 38.6(2) . . . . ?
B6 C2 B7 B8 -65.0(3) . . . . ?
C21 C2 B7 B12 -147.9(3) . . . . ?
C21A C2 B7 B12 -163.1(6) . . . . ?
B11 C2 B7 B12 -38.9(2) . . . . ?
C1 C2 B7 B12 63.6(3) . . . . ?
B3 C2 B7 B12 101.9(3) . . . . ?
B6 C2 B7 B12 -1.8(3) . . . . ?
C1 B3 B7 C2 37.1(2) . . . . ?
B8 B3 B7 C2 136.1(3) . . . . ?
B4 B3 B7 C2 98.1(3) . . . . ?
C2 B3 B7 B11 -34.8(3) . . . . ?
C1 B3 B7 B11 2.3(4) . . . . ?
B8 B3 B7 B11 101.3(3) . . . . ?
B4 B3 B7 B11 63.3(4) . . . . ?
C2 B3 B7 B8 -136.1(3) . . . . ?
C1 B3 B7 B8 -99.0(3) . . . . ?
B4 B3 B7 B8 -38.0(3) . . . . ?
C2 B3 B7 B12 -99.2(3) . . . . ?
C1 B3 B7 B12 -62.0(4) . . . . ?
B8 B3 B7 B12 36.9(3) . . . . ?
B4 B3 B7 B12 -1.0(4) . . . . ?
C2 B3 B8 B4 -99.6(3) . . . . ?
C1 B3 B8 B4 -37.4(2) . . . . ?
B7 B3 B8 B4 -137.5(3) . . . . ?
C2 B3 B8 B7 38.0(3) . . . . ?
C1 B3 B8 B7 100.1(3) . . . . ?
B4 B3 B8 B7 137.5(3) . . . . ?
C2 B3 B8 B12 1.3(3) . . . . ?
C1 B3 B8 B12 63.4(3) . . . . ?
B7 B3 B8 B12 -36.7(3) . . . . ?
B4 B3 B8 B12 100.8(3) . . . . ?
C2 B3 B8 B9 -61.6(3) . . . . ?
C1 B3 B8 B9 0.6(3) . . . . ?
B7 B3 B8 B9 -99.5(3) . . . . ?
B4 B3 B8 B9 38.0(2) . . . . ?
C1 B4 B8 B3 38.4(2) . . . . ?
B5 B4 B8 B3 100.5(3) . . . . ?
B9 B4 B8 B3 137.4(3) . . . . ?
C1 B4 B8 B7 0.6(3) . . . . ?
B5 B4 B8 B7 62.7(3) . . . . ?
B3 B4 B8 B7 -37.8(2) . . . . ?
B9 B4 B8 B7 99.5(3) . . . . ?
C1 B4 B8 B12 -62.7(3) . . . . ?
B5 B4 B8 B12 -0.6(4) . . . . ?
B3 B4 B8 B12 -101.1(3) . . . . ?
B9 B4 B8 B12 36.3(2) . . . . ?
C1 B4 B8 B9 -98.9(2) . . . . ?
B5 B4 B8 B9 -36.9(2) . . . . ?
B3 B4 B8 B9 -137.4(3) . . . . ?
C2 B7 B8 B3 -38.6(2) . . . . ?
B11 B7 B8 B3 -100.8(3) . . . . ?
B12 B7 B8 B3 -139.0(3) . . . . ?
C2 B7 B8 B4 -0.5(3) . . . . ?
B11 B7 B8 B4 -62.8(3) . . . . ?
B3 B7 B8 B4 38.1(2) . . . . ?
B12 B7 B8 B4 -100.9(3) . . . . ?
C2 B7 B8 B12 100.4(3) . . . . ?
B11 B7 B8 B12 38.2(3) . . . . ?
B3 B7 B8 B12 139.0(3) . . . . ?
C2 B7 B8 B9 62.5(3) . . . . ?
B11 B7 B8 B9 0.3(4) . . . . ?
B3 B7 B8 B9 101.1(3) . . . . ?
B12 B7 B8 B9 -37.9(3) . . . . ?
C1 B5 B9 B10 -99.3(3) . . . . ?
B4 B5 B9 B10 -137.5(2) . . . . ?
B6 B5 B9 B10 -36.4(2) . . . . ?
C1 B5 B9 B12 -62.3(3) . . . . ?
B4 B5 B9 B12 -100.5(3) . . . . ?
B6 B5 B9 B12 0.6(3) . . . . ?
B10 B5 B9 B12 37.0(2) . . . . ?
C1 B5 B9 B4 38.3(2) . . . . ?
B6 B5 B9 B4 101.1(2) . . . . ?
B10 B5 B9 B4 137.5(2) . . . . ?
C1 B5 B9 B8 1.6(3) . . . . ?
B4 B5 B9 B8 -36.6(2) . . . . ?
B6 B5 B9 B8 64.5(3) . . . . ?
B10 B5 B9 B8 100.9(3) . . . . ?
C1 B4 B9 B5 -38.4(2) . . . . ?
B8 B4 B9 B5 -138.8(3) . . . . ?
B3 B4 B9 B5 -101.0(3) . . . . ?
C1 B4 B9 B10 -0.2(3) . . . . ?
B8 B4 B9 B10 -100.6(3) . . . . ?
B5 B4 B9 B10 38.2(2) . . . . ?
B3 B4 B9 B10 -62.8(3) . . . . ?
C1 B4 B9 B12 63.7(3) . . . . ?
B8 B4 B9 B12 -36.7(3) . . . . ?
B5 B4 B9 B12 102.2(3) . . . . ?
B3 B4 B9 B12 1.1(3) . . . . ?
C1 B4 B9 B8 100.4(3) . . . . ?
B5 B4 B9 B8 138.8(3) . . . . ?
B3 B4 B9 B8 37.8(3) . . . . ?
B3 B8 B9 B5 -1.4(3) . . . . ?
B4 B8 B9 B5 36.8(2) . . . . ?
B7 B8 B9 B5 -64.4(3) . . . . ?
B12 B8 B9 B5 -102.4(3) . . . . ?
B3 B8 B9 B10 62.6(3) . . . . ?
B4 B8 B9 B10 100.8(3) . . . . ?
B7 B8 B9 B10 -0.4(3) . . . . ?
B12 B8 B9 B10 -38.4(3) . . . . ?
B3 B8 B9 B12 101.0(3) . . . . ?
B4 B8 B9 B12 139.2(3) . . . . ?
B7 B8 B9 B12 38.1(3) . . . . ?
B3 B8 B9 B4 -38.2(2) . . . . ?
B7 B8 B9 B4 -101.2(3) . . . . ?
B12 B8 B9 B4 -139.2(3) . . . . ?
C2 B6 B10 B11 -38.1(2) . . . . ?
C1 B6 B10 B11 -99.9(3) . . . . ?
B5 B6 B10 B11 -138.2(3) . . . . ?
C2 B6 B10 B9 63.2(3) . . . . ?
C1 B6 B10 B9 1.5(4) . . . . ?
B11 B6 B10 B9 101.3(3) . . . . ?
B5 B6 B10 B9 -36.9(2) . . . . ?
C2 B6 B10 B12 -0.3(3) . . . . ?
C1 B6 B10 B12 -62.1(3) . . . . ?
B11 B6 B10 B12 37.8(3) . . . . ?
B5 B6 B10 B12 -100.4(3) . . . . ?
C2 B6 B10 B5 100.1(2) . . . . ?
C1 B6 B10 B5 38.4(2) . . . . ?
B11 B6 B10 B5 138.2(3) . . . . ?
B5 B9 B10 B11 101.2(3) . . . . ?
B12 B9 B10 B11 -38.0(3) . . . . ?
B4 B9 B10 B11 63.3(3) . . . . ?
B8 B9 B10 B11 0.3(4) . . . . ?
B5 B9 B10 B6 37.2(3) . . . . ?
B12 B9 B10 B6 -102.1(3) . . . . ?
B4 B9 B10 B6 -0.8(4) . . . . ?
B8 B9 B10 B6 -63.8(3) . . . . ?
B5 B9 B10 B12 139.2(2) . . . . ?
B4 B9 B10 B12 101.3(3) . . . . ?
B8 B9 B10 B12 38.3(2) . . . . ?
B12 B9 B10 B5 -139.2(2) . . . . ?
B4 B9 B10 B5 -37.9(2) . . . . ?
B8 B9 B10 B5 -100.9(3) . . . . ?
C1 B5 B10 B11 -1.6(4) . . . . ?
B9 B5 B10 B11 -100.9(3) . . . . ?
B4 B5 B10 B11 -62.9(3) . . . . ?
B6 B5 B10 B11 37.7(3) . . . . ?
C1 B5 B10 B6 -39.3(2) . . . . ?
B9 B5 B10 B6 -138.6(3) . . . . ?
B4 B5 B10 B6 -100.6(3) . . . . ?
C1 B5 B10 B9 99.3(2) . . . . ?
B4 B5 B10 B9 38.0(2) . . . . ?
B6 B5 B10 B9 138.6(3) . . . . ?
C1 B5 B10 B12 62.9(3) . . . . ?
B9 B5 B10 B12 -36.5(2) . . . . ?
B4 B5 B10 B12 1.5(3) . . . . ?
B6 B5 B10 B12 102.1(3) . . . . ?
C21 C2 B11 B10 -138.0(4) . . . . ?
C21A C2 B11 B10 -178.1(9) . . . . ?
B7 C2 B11 B10 101.7(3) . . . . ?
C1 C2 B11 B10 -0.6(4) . . . . ?
B3 C2 B11 B10 64.6(4) . . . . ?
B6 C2 B11 B10 -38.9(3) . . . . ?
C21 C2 B11 B7 120.3(4) . . . . ?
C21A C2 B11 B7 80.2(9) . . . . ?
C1 C2 B11 B7 -102.3(3) . . . . ?
B3 C2 B11 B7 -37.1(3) . . . . ?
B6 C2 B11 B7 -140.6(3) . . . . ?
C21 C2 B11 B6 -99.1(4) . . . . ?
C21A C2 B11 B6 -139.2(9) . . . . ?
B7 C2 B11 B6 140.6(3) . . . . ?
C1 C2 B11 B6 38.3(3) . . . . ?
B3 C2 B11 B6 103.5(3) . . . . ?
C21 C2 B11 B12 158.8(4) . . . . ?
C21A C2 B11 B12 118.6(9) . . . . ?
B7 C2 B11 B12 38.4(3) . . . . ?
C1 C2 B11 B12 -63.8(4) . . . . ?
B3 C2 B11 B12 1.4(4) . . . . ?
B6 C2 B11 B12 -102.1(3) . . . . ?
B6 B10 B11 C2 38.9(3) . . . . ?
B9 B10 B11 C2 -62.0(4) . . . . ?
B12 B10 B11 C2 -99.6(3) . . . . ?
B5 B10 B11 C2 1.3(4) . . . . ?
B6 B10 B11 B7 100.8(3) . . . . ?
B9 B10 B11 B7 -0.1(4) . . . . ?
B12 B10 B11 B7 -37.7(3) . . . . ?
B5 B10 B11 B7 63.2(4) . . . . ?
B9 B10 B11 B6 -100.9(3) . . . . ?
B12 B10 B11 B6 -138.5(3) . . . . ?
B5 B10 B11 B6 -37.6(3) . . . . ?
B6 B10 B11 B12 138.5(3) . . . . ?
B9 B10 B11 B12 37.6(2) . . . . ?
B5 B10 B11 B12 100.9(3) . . . . ?
B3 B7 B11 C2 35.1(3) . . . . ?
B8 B7 B11 C2 98.4(3) . . . . ?
B12 B7 B11 C2 136.4(3) . . . . ?
C2 B7 B11 B10 -98.5(3) . . . . ?
B3 B7 B11 B10 -63.4(4) . . . . ?
B8 B7 B11 B10 -0.1(4) . . . . ?
B12 B7 B11 B10 37.9(3) . . . . ?
C2 B7 B11 B6 -35.3(3) . . . . ?
B3 B7 B11 B6 -0.2(4) . . . . ?
B8 B7 B11 B6 63.1(4) . . . . ?
B12 B7 B11 B6 101.1(3) . . . . ?
C2 B7 B11 B12 -136.4(3) . . . . ?
B3 B7 B11 B12 -101.3(3) . . . . ?
B8 B7 B11 B12 -38.0(3) . . . . ?
C1 B6 B11 C2 -36.9(2) . . . . ?
B10 B6 B11 C2 -135.8(3) . . . . ?
B5 B6 B11 C2 -98.0(3) . . . . ?
C2 B6 B11 B10 135.8(3) . . . . ?
C1 B6 B11 B10 98.9(3) . . . . ?
B5 B6 B11 B10 37.8(2) . . . . ?
C2 B6 B11 B7 34.9(3) . . . . ?
C1 B6 B11 B7 -2.0(4) . . . . ?
B10 B6 B11 B7 -100.9(3) . . . . ?
B5 B6 B11 B7 -63.2(3) . . . . ?
C2 B6 B11 B12 98.4(3) . . . . ?
C1 B6 B11 B12 61.5(3) . . . . ?
B10 B6 B11 B12 -37.4(2) . . . . ?
B5 B6 B11 B12 0.4(3) . . . . ?
B5 B9 B12 B7 62.0(3) . . . . ?
B10 B9 B12 B7 99.0(3) . . . . ?
B4 B9 B12 B7 -1.8(4) . . . . ?
B8 B9 B12 B7 -38.2(3) . . . . ?
B5 B9 B12 B10 -37.1(2) . . . . ?
B4 B9 B12 B10 -100.8(3) . . . . ?
B8 B9 B12 B10 -137.2(3) . . . . ?
B5 B9 B12 B8 100.1(3) . . . . ?
B10 B9 B12 B8 137.2(3) . . . . ?
B4 B9 B12 B8 36.4(3) . . . . ?
B5 B9 B12 B11 -0.3(3) . . . . ?
B10 B9 B12 B11 36.7(2) . . . . ?
B4 B9 B12 B11 -64.1(3) . . . . ?
B8 B9 B12 B11 -100.5(3) . . . . ?
C2 B7 B12 B9 -61.2(3) . . . . ?
B11 B7 B12 B9 -99.4(3) . . . . ?
B3 B7 B12 B9 1.7(4) . . . . ?
B8 B7 B12 B9 38.4(3) . . . . ?
C2 B7 B12 B10 1.5(3) . . . . ?
B11 B7 B12 B10 -36.7(2) . . . . ?
B3 B7 B12 B10 64.4(4) . . . . ?
B8 B7 B12 B10 101.1(3) . . . . ?
C2 B7 B12 B8 -99.6(3) . . . . ?
B11 B7 B12 B8 -137.8(3) . . . . ?
B3 B7 B12 B8 -36.7(3) . . . . ?
C2 B7 B12 B11 38.2(3) . . . . ?
B3 B7 B12 B11 101.1(3) . . . . ?
B8 B7 B12 B11 137.8(3) . . . . ?
B11 B10 B12 B9 138.0(3) . . . . ?
B6 B10 B12 B9 100.3(3) . . . . ?
B5 B10 B12 B9 36.4(2) . . . . ?
B11 B10 B12 B7 36.9(2) . . . . ?
B6 B10 B12 B7 -0.7(3) . . . . ?
B9 B10 B12 B7 -101.0(3) . . . . ?
B5 B10 B12 B7 -64.7(3) . . . . ?
B11 B10 B12 B8 99.7(3) . . . . ?
B6 B10 B12 B8 62.1(3) . . . . ?
B9 B10 B12 B8 -38.3(2) . . . . ?
B5 B10 B12 B8 -1.9(3) . . . . ?
B6 B10 B12 B11 -37.6(2) . . . . ?
B9 B10 B12 B11 -138.0(3) . . . . ?
B5 B10 B12 B11 -101.6(3) . . . . ?
B3 B8 B12 B9 -100.3(3) . . . . ?
B4 B8 B12 B9 -36.5(2) . . . . ?
B7 B8 B12 B9 -137.0(3) . . . . ?
B3 B8 B12 B7 36.7(3) . . . . ?
B4 B8 B12 B7 100.5(3) . . . . ?
B9 B8 B12 B7 137.0(3) . . . . ?
B3 B8 B12 B10 -62.3(3) . . . . ?
B4 B8 B12 B10 1.5(4) . . . . ?
B7 B8 B12 B10 -99.0(3) . . . . ?
B9 B8 B12 B10 38.0(2) . . . . ?
B3 B8 B12 B11 -0.5(3) . . . . ?
B4 B8 B12 B11 63.4(3) . . . . ?
B7 B8 B12 B11 -37.2(3) . . . . ?
B9 B8 B12 B11 99.8(3) . . . . ?
C2 B11 B12 B9 62.9(3) . . . . ?
B10 B11 B12 B9 -37.1(2) . . . . ?
B7 B11 B12 B9 100.7(3) . . . . ?
B6 B11 B12 B9 0.0(3) . . . . ?
C2 B11 B12 B7 -37.9(3) . . . . ?
B10 B11 B12 B7 -137.9(3) . . . . ?
B6 B11 B12 B7 -100.8(3) . . . . ?
C2 B11 B12 B10 100.0(3) . . . . ?
B7 B11 B12 B10 137.9(3) . . . . ?
B6 B11 B12 B10 37.1(2) . . . . ?
C2 B11 B12 B8 -0.5(4) . . . . ?
B10 B11 B12 B8 -100.5(3) . . . . ?
B7 B11 B12 B8 37.4(3) . . . . ?
B6 B11 B12 B8 -63.4(3) . . . . ?
B4 C1 C11 C16 -124.0(3) . . . . ?
B5 C1 C11 C16 -49.7(4) . . . . ?
C2 C1 C11 C16 91.6(3) . . . . ?
B3 C1 C11 C16 162.1(3) . . . . ?
B6 C1 C11 C16 22.0(4) . . . . ?
B4 C1 C11 C12 52.2(4) . . . . ?
B5 C1 C11 C12 126.5(3) . . . . ?
C2 C1 C11 C12 -92.2(3) . . . . ?
B3 C1 C11 C12 -21.7(4) . . . . ?
B6 C1 C11 C12 -161.8(3) . . . . ?
C16 C11 C12 F12 173.5(2) . . . . ?
C1 C11 C12 F12 -3.0(4) . . . . ?
C16 C11 C12 C13 -3.4(4) . . . . ?
C1 C11 C12 C13 -179.9(3) . . . . ?
F12 C12 C13 F13 2.7(4) . . . . ?
C11 C12 C13 F13 179.8(2) . . . . ?
F12 C12 C13 C14 -177.5(2) . . . . ?
C11 C12 C13 C14 -0.5(4) . . . . ?
F13 C13 C14 C15 -177.5(3) . . . . ?
C12 C13 C14 C15 2.8(4) . . . . ?
F13 C13 C14 C17 -0.1(4) . . . . ?
C12 C13 C14 C17 -179.9(3) . . . . ?
C13 C14 C15 F15 177.6(3) . . . . ?
C17 C14 C15 F15 0.0(4) . . . . ?
C13 C14 C15 C16 -1.2(4) . . . . ?
C17 C14 C15 C16 -178.7(3) . . . . ?
F15 C15 C16 F16 -3.1(4) . . . . ?
C14 C15 C16 F16 175.6(3) . . . . ?
F15 C15 C16 C11 178.3(3) . . . . ?
C14 C15 C16 C11 -2.9(5) . . . . ?
C12 C11 C16 F16 -173.5(3) . . . . ?
C1 C11 C16 F16 3.0(4) . . . . ?
C12 C11 C16 C15 5.0(4) . . . . ?
C1 C11 C16 C15 -178.5(3) . . . . ?
C13 C14 C17 F18 3.3(4) . . . . ?
C15 C14 C17 F18 -179.4(3) . . . . ?
C13 C14 C17 F17 -116.8(3) . . . . ?
C15 C14 C17 F17 60.5(3) . . . . ?
C13 C14 C17 F19 123.7(3) . . . . ?
C15 C14 C17 F19 -59.0(3) . . . . ?
C21A C2 C21 C26 138.4(10) . . . . ?
B7 C2 C21 C26 110.6(5) . . . . ?
B11 C2 C21 C26 33.1(6) . . . . ?
C1 C2 C21 C26 -102.3(4) . . . . ?
B3 C2 C21 C26 -171.6(3) . . . . ?
B6 C2 C21 C26 -35.8(5) . . . . ?
C21A C2 C21 C22 -38.0(9) . . . . ?
B7 C2 C21 C22 -65.8(5) . . . . ?
B11 C2 C21 C22 -143.3(4) . . . . ?
C1 C2 C21 C22 81.4(5) . . . . ?
B3 C2 C21 C22 12.0(5) . . . . ?
B6 C2 C21 C22 147.8(4) . . . . ?
C26 C21 C22 C23 0.2(7) . . . . ?
C2 C21 C22 C23 176.7(4) . . . . ?
C21 C22 C23 C24 -0.2(7) . . . . ?
C22 C23 C24 C25 -0.5(7) . . . . ?
C23 C24 C25 C26 1.2(7) . . . . ?
C22 C21 C26 C25 0.4(6) . . . . ?
C2 C21 C26 C25 -176.0(4) . . . . ?
C24 C25 C26 C21 -1.1(6) . . . . ?
C21 C2 C21A C26A 0.7(7) . . . . ?
B7 C2 C21A C26A 159.1(9) . . . . ?
B11 C2 C21A C26A 97.6(11) . . . . ?
C1 C2 C21A C26A -79.5(12) . . . . ?
B3 C2 C21A C26A -138.4(10) . . . . ?
B6 C2 C21A C26A 10.1(16) . . . . ?
C21 C2 C21A C22A 177(2) . . . . ?
B7 C2 C21A C22A -24.6(16) . . . . ?
B11 C2 C21A C22A -86.2(16) . . . . ?
C1 C2 C21A C22A 96.7(16) . . . . ?
B3 C2 C21A C22A 37.8(16) . . . . ?
B6 C2 C21A C22A -173.6(11) . . . . ?
C26A C21A C22A C23A -1(2) . . . . ?
C2 C21A C22A C23A -176.6(13) . . . . ?
C21A C22A C23A C24A 2(3) . . . . ?
C22A C23A C24A C25A -2(3) . . . . ?
C23A C24A C25A C26A 1(3) . . . . ?
C22A C21A C26A C25A 0(2) . . . . ?
C2 C21A C26A C25A 176.8(13) . . . . ?
C24A C25A C26A C21A 0(3) . . . . ?
